data_4310773
loop_
_publ_author_name
'Rodrigue Lescou\"ezec'
'Jacqueline Vaissermann'
'Luminita Marilena Toma'
'Rosa Carrasco'
'Francesc Lloret'
'Miguel Julve'

_publ_contact_author_address
;                                                                              
Departament de Quimica Inorganica/Instituto de Ciencia Molecular,
Facultat de Quimica de la Universitat de Valencia,
Dr Moliner 50, 46100-Burjassot, Valencia, Spain.
;
_publ_contact_author_email miguel.julve@uv.es
_publ_contact_author_fax '+34 96 3544322'
_publ_contact_author_name 'Miguel Julve'
_publ_contact_author_phone '+34 96 3544856'
_publ_section_title
;
 mer-[FeIII(bpca)(CN)3]-: A New Low-Spin Iron(III) Complex to Build
 Heterometallic Ladder-like Chains
;
_journal_name_full 'Inorganic Chemistry'
_journal_page_first 2234
_journal_page_last 2236
_journal_paper_doi 10.1021/ic030284z
_journal_volume 43
_journal_year 2004
_chemical_compound_source
;
?
;
_chemical_formula_moiety '(C15 H14 Fe1 Mn1 N6 O5)1+, (C15 H8 Fe1 N6 O2)1-, 2.5(H2 O1)'
_chemical_formula_sum 'C30 H27 Fe2 Mn N12 O9.5'
_chemical_formula_weight 874.2
_chemical_name_systematic
;                                                                              
?                                                                              
;
_space_group_IT_number 2
_symmetry_cell_setting triclinic
_symmetry_space_group_name_Hall '-P 1'
_symmetry_space_group_name_H-M 'P -1'
_atom_sites_solution_hydrogens geom
_atom_sites_solution_primary direct
_atom_sites_solution_secondary difmap
_audit_creation_date 03-08-09
_audit_creation_method CRYSTALS_ver_12-03-99
_cell_angle_alpha 110.33(2)
_cell_angle_beta 96.46(3)
_cell_angle_gamma 94.54(2)
_cell_formula_units_Z 2
_cell_length_a 10.417(3)
_cell_length_b 12.614(3)
_cell_length_c 14.898(5)
_cell_measurement_reflns_used 25
_cell_measurement_temperature 295
_cell_measurement_theta_max 14.3
_cell_measurement_theta_min 13.8
_cell_volume 1809.3(10)
_computing_cell_refinement
;
  Cad4 Express, (Enraf-Nonius, 1989)
;
_computing_data_collection
;
  Cad4 Express, (Enraf-Nonius, 1989)
;
_computing_data_reduction
;
  RC93 (Watkin, Prout & Lilley, 1994)
;
_computing_molecular_graphics
;
  CAMERON (Watkin et al 1996)
;
_computing_publication_material
;
  CRYSTALS (Watkin et al 2001)
;
_computing_structure_refinement
;
  CRYSTALS (Watkin et al 2001)
;
_computing_structure_solution
;
  SHELXS 86 (Sheldrick, 1986)
;
_diffrn_ambient_temperature 295
_diffrn_measured_fraction_theta_full 1.000
_diffrn_measured_fraction_theta_max 1.000
_diffrn_measurement_device_type
;
Enraf-Nonius CAD4
;
_diffrn_measurement_method \w/2\q
_diffrn_radiation_monochromator graphite
_diffrn_radiation_type 'Mo K\a'
_diffrn_radiation_wavelength 0.71073
_diffrn_reflns_av_R_equivalents 0.02
_diffrn_reflns_limit_h_max 12
_diffrn_reflns_limit_h_min 0
_diffrn_reflns_limit_k_max 15
_diffrn_reflns_limit_k_min -15
_diffrn_reflns_limit_l_max 18
_diffrn_reflns_limit_l_min -18
_diffrn_reflns_number 7515
_diffrn_reflns_theta_full 25.971
_diffrn_reflns_theta_max 25.971
_diffrn_reflns_theta_min 1.474
_diffrn_standards_decay_% 5.99
_diffrn_standards_interval_count 0
_diffrn_standards_interval_time 3600
_diffrn_standards_number 2
_exptl_absorpt_coefficient_mu 1.19
_exptl_absorpt_correction_T_max 0.70
_exptl_absorpt_correction_T_min 0.61
_exptl_absorpt_correction_type refdelf
_exptl_absorpt_process_details
;
  DIFABS (Walker & Stuart, 1983)
;
_exptl_crystal_colour ' red '
_exptl_crystal_density_diffrn 1.61
_exptl_crystal_density_meas ?
_exptl_crystal_description ' prism '
_exptl_crystal_F_000 866
_exptl_crystal_size_max 0.70
_exptl_crystal_size_mid 0.40
_exptl_crystal_size_min 0.30
_refine_diff_density_max 0.74
_refine_diff_density_min -0.50
_refine_ls_extinction_coef 428
_refine_ls_extinction_method 'Larson 1970 Crystallographic Computing eq 22'
_refine_ls_goodness_of_fit_ref 1.0272
_refine_ls_hydrogen_treatment refU
_refine_ls_matrix_type full
_refine_ls_number_parameters 504
_refine_ls_number_reflns 5791
_refine_ls_R_factor_all 0.0512
_refine_ls_R_factor_gt 0.0405
_refine_ls_shift/su_max 0.001017
_refine_ls_structure_factor_coef F
_refine_ls_weighting_details
;
Method = Prince modified Chebychev polynomial, (Watkin, 1994)
  W = [weight] * [1-(deltaF/6*sigmaF)^2]^2

  9.13 -0.367 7.31
;
_refine_ls_weighting_scheme calc
_refine_ls_wR_factor_all 0.0471
_refine_ls_wR_factor_gt 0.0466
_refine_ls_wR_factor_ref 0.0466
_reflns_limit_h_max 12
_reflns_limit_h_min -12
_reflns_limit_k_max 14
_reflns_limit_k_min -15
_reflns_limit_l_max 18
_reflns_limit_l_min 0
_reflns_number_gt 5791
_reflns_number_total 7100
_reflns_threshold_expression I>3.00u(I)
_cod_data_source_file ic030284z_2.cif
_cod_data_source_block CRYSTALS_cif
_cod_depositor_comments
;
The following automatic conversions were performed:
'_symmetry_cell_setting' value 'Triclinic' changed to 'triclinic'
according to '/home/saulius/struct/CIF-dictionaries/cif_core.dic'
dictionary named 'cif_core.dic' version 2.4.1 from 2010-06-29.

Automatic conversion script
Id: cif_fix_enum 1527 2010-12-29 10:47:43Z saulius 
;
_cod_original_cell_volume 1809(1)
_cod_original_sg_symbol_H-M 'P -1 '
_cod_original_formula_sum ' C30 H27 Fe2 Mn1 N12 O9.50 '
_cod_database_code 4310773
_refine_ls_r_factor_ref 0.0405
_reflns_number_all 7100

loop_
_symmetry_equiv_pos_as_xyz
x,y,z
-x,-y,-z

loop_
_atom_site_label
_atom_site_type_symbol
_atom_site_fract_x
_atom_site_fract_y
_atom_site_fract_z
_atom_site_U_iso_or_equiv
_atom_site_occupancy
_atom_site_adp_type
_atom_site_attached_hydrogens
Fe1 Fe 0.22133(3) 0.28078(3) 0.51075(2) 0.0265 1.0000 Uani .
Mn1 Mn 0.27428(3) 0.68338(3) 0.49090(2) 0.0268 1.0000 Uani .
O1 O 0.2599(2) 0.81903(16) 0.62746(12) 0.0422 1.0000 Uani .
O2 O 0.2833(2) 0.82245(17) 0.43508(15) 0.0499 1.0000 Uani .
O3 O 0.2897(2) 0.56917(17) 0.34196(13) 0.0458 1.0000 Uani .
O11 O 0.1109(2) -0.05287(16) 0.36986(16) 0.0542 1.0000 Uani .
O12 O 0.1701(2) -0.00249(16) 0.57173(15) 0.0517 1.0000 Uani .
N1 N 0.2715(2) 0.53576(19) 0.53756(17) 0.0407 1.0000 Uani .
N2 N 0.5096(2) 0.2836(2) 0.47868(18) 0.0434 1.0000 Uani .
N3 N -0.0594(2) 0.3311(2) 0.53980(17) 0.0435 1.0000 Uani .
N4 N -0.0057(3) 0.8318(2) 1.02964(19) 0.0528 1.0000 Uani .
N5 N 0.5106(3) 0.6635(3) 0.9114(3) 0.0759 1.0000 Uani .
N6 N 0.2238(4) 0.7995(3) 0.8021(2) 0.0732 1.0000 Uani .
N11 N 0.16228(19) 0.22734(17) 0.37031(15) 0.0336 1.0000 Uani .
N12 N 0.18099(19) 0.12427(16) 0.49079(15) 0.0329 1.0000 Uani .
N13 N 0.27806(19) 0.29142(17) 0.64464(14) 0.0322 1.0000 Uani .
N14 N 0.1635(2) 0.57810(19) 0.91689(15) 0.0407 1.0000 Uani .
N15 N 0.2756(2) 0.6862(2) 1.09119(16) 0.0418 1.0000 Uani .
N16 N 0.3412(2) 0.8799(2) 1.07953(16) 0.0426 1.0000 Uani .
C1 C 0.2538(2) 0.4424(2) 0.53086(17) 0.0320 1.0000 Uani .
C2 C 0.4024(2) 0.2787(2) 0.48850(17) 0.0332 1.0000 Uani .
C3 C 0.0456(2) 0.3141(2) 0.53252(17) 0.0326 1.0000 Uani .
C4 C 0.0886(3) 0.7942(2) 1.01115(18) 0.0418 1.0000 Uani .
C5 C 0.4173(3) 0.6888(3) 0.9408(2) 0.0498 1.0000 Uani .
C6 C 0.2332(3) 0.7782(3) 0.87123(19) 0.0472 1.0000 Uani .
C11 C 0.1591(3) 0.2881(2) 0.3128(2) 0.0450 1.0000 Uani .
C12 C 0.1233(4) 0.2370(3) 0.2138(2) 0.0597 1.0000 Uani .
C13 C 0.0863(4) 0.1214(3) 0.1728(2) 0.0637 1.0000 Uani .
C14 C 0.0873(3) 0.0584(3) 0.2316(2) 0.0543 1.0000 Uani .
C15 C 0.1266(2) 0.1135(2) 0.33004(19) 0.0386 1.0000 Uani .
C16 C 0.1363(2) 0.0500(2) 0.39804(19) 0.0376 1.0000 Uani .
C17 C 0.1965(2) 0.0919(2) 0.56963(19) 0.0355 1.0000 Uani .
C18 C 0.2562(2) 0.1918(2) 0.65835(19) 0.0361 1.0000 Uani .
C19 C 0.2913(3) 0.1806(3) 0.7461(2) 0.0476 1.0000 Uani .
C20 C 0.3562(3) 0.2743(3) 0.8224(2) 0.0549 1.0000 Uani .
C21 C 0.3832(3) 0.3751(3) 0.8080(2) 0.0516 1.0000 Uani .
C22 C 0.3410(3) 0.3819(2) 0.71873(19) 0.0417 1.0000 Uani .
Fe2 Fe 0.25292(4) 0.73445(3) 0.98418(2) 0.0366 1.0000 Uani .
O13 O 0.2452(3) 0.5264(2) 1.13351(18) 0.0673 1.0000 Uani .
O14 O 0.3437(3) 0.7501(2) 1.25515(15) 0.0679 1.0000 Uani .
C23 C 0.1001(3) 0.5300(3) 0.8268(2) 0.0539 1.0000 Uani .
C24 C 0.0393(3) 0.4175(3) 0.7901(2) 0.0585 1.0000 Uani .
C25 C 0.0491(3) 0.3536(3) 0.8478(3) 0.0626 1.0000 Uani .
C26 C 0.1156(3) 0.4012(3) 0.9403(3) 0.0558 1.0000 Uani .
C27 C 0.1693(3) 0.5133(2) 0.9729(2) 0.0454 1.0000 Uani .
C28 C 0.2349(3) 0.5729(3) 1.0749(2) 0.0463 1.0000 Uani .
C29 C 0.3282(3) 0.7647(3) 1.17829(19) 0.0467 1.0000 Uani .
C30 C 0.3667(3) 0.8769(3) 1.16983(19) 0.0459 1.0000 Uani .
C31 C 0.4223(3) 0.9717(3) 1.2482(2) 0.0593 1.0000 Uani .
C32 C 0.4527(4) 1.0721(3) 1.2333(3) 0.0674 1.0000 Uani .
C33 C 0.4270(4) 1.0750(3) 1.1418(3) 0.0655 1.0000 Uani .
C34 C 0.3711(3) 0.9766(3) 1.0657(2) 0.0561 1.0000 Uani .
O100 O 0.4479(3) 0.3990(2) 0.2939(2) 0.0755 1.0000 Uani .
O101 O 0.5000 1.0000 0.5000 0.3437 1.0000 Uani .
O102 O 0.7685(8) 0.9397(7) 0.1073(6) 0.0915 0.5000 Uani .
O103 O 0.7214(8) 0.8650(11) 0.0440(9) 0.1287 0.5000 Uani .
H111 H 0.1831 0.3727 0.3420 0.063(3) 1.0000 Uiso .
H121 H 0.1243 0.2841 0.1719 0.063(3) 1.0000 Uiso .
H131 H 0.0591 0.0837 0.1013 0.063(3) 1.0000 Uiso .
H141 H 0.0601 -0.0259 0.2038 0.063(3) 1.0000 Uiso .
H191 H 0.2702 0.1062 0.7546 0.063(3) 1.0000 Uiso .
H201 H 0.3831 0.2688 0.8871 0.063(3) 1.0000 Uiso .
H211 H 0.4329 0.4430 0.8615 0.063(3) 1.0000 Uiso .
H221 H 0.3580 0.4563 0.7094 0.063(3) 1.0000 Uiso .
H231 H 0.0959 0.5760 0.7840 0.063(3) 1.0000 Uiso .
H241 H -0.0103 0.3844 0.7229 0.063(3) 1.0000 Uiso .
H251 H 0.0078 0.2725 0.8226 0.063(3) 1.0000 Uiso .
H261 H 0.1247 0.3553 0.9830 0.063(3) 1.0000 Uiso .
H311 H 0.4400 0.9678 1.3143 0.063(3) 1.0000 Uiso .
H321 H 0.4932 1.1423 1.2888 0.063(3) 1.0000 Uiso .
H331 H 0.4485 1.1474 1.1301 0.063(3) 1.0000 Uiso .
H341 H 0.3528 0.9787 0.9990 0.063(3) 1.0000 Uiso .

loop_
_atom_site_aniso_label
_atom_site_aniso_U_11
_atom_site_aniso_U_22
_atom_site_aniso_U_33
_atom_site_aniso_U_23
_atom_site_aniso_U_13
_atom_site_aniso_U_12
Fe1 0.02106(16) 0.02625(17) 0.03246(18) 0.01110(13) 0.00298(11) 0.00328(11)
Mn1 0.02369(17) 0.02811(18) 0.02953(19) 0.01073(13) 0.00485(12) 0.00522(12)
O1 0.0598(11) 0.0391(9) 0.0286(8) 0.0110(7) 0.0103(8) 0.0120(8)
O2 0.0659(13) 0.0473(11) 0.0514(11) 0.0281(9) 0.024(1) 0.0235(9)
O3 0.0567(12) 0.0470(11) 0.0328(9) 0.0105(8) 0.0110(8) 0.0135(9)
O11 0.0712(14) 0.0278(9) 0.0532(12) 0.0074(8) -0.009(1) 0.0054(9)
O12 0.0739(14) 0.035(1) 0.0535(12) 0.0215(9) 0.014(1) 0.0128(9)
N1 0.0414(11) 0.0354(11) 0.0485(12) 0.0186(9) 0.0068(9) 0.0068(9)
N2 0.0269(11) 0.0485(13) 0.0525(13) 0.0148(11) 0.0065(9) 0.0058(9)
N3 0.027(1) 0.0528(13) 0.0502(13) 0.0170(11) 0.0072(9) 0.0099(9)
N4 0.0537(15) 0.0499(14) 0.0505(14) 0.0135(11) 0.0055(11) 0.0073(12)
N5 0.0648(19) 0.072(2) 0.087(2) 0.0169(17) 0.0322(17) 0.0147(16)
N6 0.098(2) 0.086(2) 0.0434(15) 0.0336(15) 0.0136(15) 0.0067(18)
N11 0.0290(9) 0.036(1) 0.035(1) 0.0133(8) 0.0003(8) 0.0043(8)
N12 0.033(1) 0.0270(9) 0.038(1) 0.0110(8) 0.0026(8) 0.0041(7)
N13 0.0285(9) 0.033(1) 0.035(1) 0.0116(8) 0.0051(8) 0.0071(7)
N14 0.0457(12) 0.0432(12) 0.031(1) 0.0094(9) 0.0085(9) 0.0040(9)
N15 0.0509(13) 0.0459(12) 0.032(1) 0.0174(9) 0.0074(9) 0.008(1)
N16 0.0435(12) 0.0444(12) 0.0332(11) 0.0070(9) 0.0058(9) -0.0001(9)
C1 0.0271(11) 0.0314(12) 0.0387(12) 0.014(1) 0.0042(9) 0.0051(8)
C2 0.0293(12) 0.0333(11) 0.0351(12) 0.0108(9) 0.0018(9) 0.0036(9)
C3 0.0276(11) 0.0329(11) 0.0372(12) 0.013(1) 0.0030(9) 0.0033(9)
C4 0.0513(16) 0.0398(13) 0.0320(12) 0.013(1) 0.0019(11) -0.0001(12)
C5 0.0562(17) 0.0421(15) 0.0459(15) 0.0097(12) 0.0095(13) 0.0020(12)
C6 0.0568(17) 0.0510(16) 0.0332(13) 0.0160(12) 0.0059(11) 0.0009(13)
C11 0.0477(15) 0.0455(15) 0.0440(14) 0.0224(12) -0.0017(11) 0.0010(11)
C12 0.067(2) 0.070(2) 0.0462(16) 0.0299(16) -0.0022(14) 0.0082(16)
C13 0.078(2) 0.066(2) 0.0378(15) 0.0137(14) -0.0095(15) 0.0113(17)
C14 0.0663(19) 0.0452(15) 0.0396(15) 0.0056(12) -0.0091(13) 0.0093(14)
C15 0.0380(13) 0.0356(12) 0.0372(13) 0.009(1) -0.002(1) 0.007(1)
C16 0.0363(12) 0.0321(12) 0.0393(13) 0.008(1) -0.001(1) 0.0076(9)
C17 0.0378(12) 0.0302(11) 0.0437(13) 0.017(1) 0.010(1) 0.0121(9)
C18 0.0358(12) 0.0377(12) 0.0393(13) 0.017(1) 0.009(1) 0.013(1)
C19 0.0590(17) 0.0481(15) 0.0433(15) 0.0224(13) 0.0102(12) 0.0197(13)
C20 0.0610(18) 0.070(2) 0.0345(14) 0.0192(14) 0.0022(12) 0.0206(15)
C21 0.0446(15) 0.0560(17) 0.0409(15) 0.0043(13) -0.0042(12) 0.0065(13)
C22 0.0371(13) 0.0410(14) 0.0410(14) 0.0091(11) 0.002(1) 0.002(1)
Fe2 0.0445(2) 0.0377(2) 0.02676(18) 0.01119(15) 0.00546(14) 0.00152(15)
O13 0.0923(18) 0.0634(14) 0.0590(14) 0.0361(12) 0.0144(12) 0.0135(13)
O14 0.1019(19) 0.0726(16) 0.0331(11) 0.020(1) 0.0127(11) 0.0234(14)
C23 0.0537(17) 0.0611(18) 0.0367(14) 0.0066(13) 0.0045(12) 0.0024(14)
C24 0.0527(17) 0.0595(19) 0.0461(16) -0.0016(14) 0.0105(13) -0.0006(14)
C25 0.0556(18) 0.0534(18) 0.067(2) 0.0055(16) 0.0202(16) -0.0043(14)
C26 0.0600(18) 0.0458(16) 0.0634(19) 0.0173(14) 0.0248(15) 0.0067(13)
C27 0.0482(15) 0.0426(14) 0.0481(15) 0.0159(12) 0.0189(12) 0.0070(11)
C28 0.0550(16) 0.0510(16) 0.0430(14) 0.0248(13) 0.0164(12) 0.0156(13)
C29 0.0555(16) 0.0554(16) 0.0296(13) 0.0122(11) 0.0111(11) 0.0174(13)
C30 0.0462(15) 0.0555(16) 0.0301(12) 0.0075(11) 0.0051(11) 0.0101(12)
C31 0.0571(18) 0.066(2) 0.0425(16) 0.0073(14) -0.0020(13) 0.0060(15)
C32 0.0563(19) 0.061(2) 0.062(2) -0.0009(17) 0.0025(16) -0.0058(16)
C33 0.065(2) 0.0519(18) 0.069(2) 0.0115(16) 0.0095(17) -0.0097(15)
C34 0.0611(19) 0.0505(17) 0.0546(18) 0.0164(14) 0.0143(14) -0.0016(14)
O100 0.0774(17) 0.0657(16) 0.0832(18) 0.0207(14) 0.0246(14) 0.0182(13)
O101 0.298(16) 0.255(15) 0.47(2) 0.199(17) -0.089(16) -0.145(13)
O102 0.099(5) 0.097(5) 0.095(5) 0.049(4) 0.030(4) 0.021(4)
O103 0.090(6) 0.17(1) 0.17(1) 0.114(8) 0.030(6) 0.029(6)

loop_
_atom_type_symbol
_atom_type_scat_dispersion_real
_atom_type_scat_dispersion_imag
_atom_type_scat_Cromer_Mann_a1
_atom_type_scat_Cromer_Mann_b1
_atom_type_scat_Cromer_Mann_a2
_atom_type_scat_Cromer_Mann_b2
_atom_type_scat_Cromer_Mann_a3
_atom_type_scat_Cromer_Mann_b3
_atom_type_scat_Cromer_Mann_a4
_atom_type_scat_Cromer_Mann_b4
_atom_type_scat_Cromer_Mann_c
_atom_type_scat_source
'C   ' 0.0033 0.0016 2.3100 20.8439 1.0200 10.2075 1.5886 0.5687 0.8650 51.6512 0.2156 International_Tables_Vol_IV_Table_2.2B
'H   ' 0.0000 0.0000 0.4930 10.5109 0.3229 26.1257 0.1402 3.1424 0.0408 57.7998 0.0030 International_Tables_Vol_IV_Table_2.2B
'N   ' 0.0061 0.0033 12.2126 0.0057 3.1322 9.8933 2.0125 28.9975 1.1663 0.5826 -11.5290 International_Tables_Vol_IV_Table_2.2B
'O   ' 0.0106 0.0060 3.0485 13.2771 2.2868 5.7011 1.5463 0.3239 0.8670 32.9089 0.2508 International_Tables_Vol_IV_Table_2.2B
'Fe  ' 0.3463 0.8444 11.7695 4.7611 7.3573 0.3072 3.5222 15.3535 2.3045 76.8805 1.0369 International_Tables_Vol_IV_Table_2.2B
'Mn  ' 0.3368 0.7283 11.2819 5.3409 7.3573 0.3432 3.0193 17.8674 2.2441 83.7543 1.0896 International_Tables_Vol_IV_Table_2.2B

loop_
_geom_angle_atom_site_label_1
_geom_angle_site_symmetry_1
_geom_angle_atom_site_label_2
_geom_angle_site_symmetry_2
_geom_angle_atom_site_label_3
_geom_angle_site_symmetry_3
_geom_angle
_geom_angle_publ_flag
N11 . Fe1 . N12 . 82.78(9) yes
N11 . Fe1 . N13 . 165.06(9) yes
N12 . Fe1 . N13 . 82.52(8) yes
N11 . Fe1 . C1 . 96.57(9) yes
N12 . Fe1 . C1 . 177.22(9) yes
N13 . Fe1 . C1 . 98.23(9) yes
N11 . Fe1 . C2 . 90.38(9) yes
N12 . Fe1 . C2 . 98.26(9) yes
N13 . Fe1 . C2 . 89.06(9) yes
C1 . Fe1 . C2 . 84.44(9) yes
N11 . Fe1 . C3 . 89.11(9) yes
N12 . Fe1 . C3 . 93.23(9) yes
N13 . Fe1 . C3 . 94.41(9) yes
C1 . Fe1 . C3 . 84.04(9) yes
C2 . Fe1 . C3 . 168.3(1) yes
O1 . Mn1 . O2 . 83.72(7) yes
O1 . Mn1 . O3 . 170.22(7) yes
O2 . Mn1 . O3 . 86.50(8) yes
O1 . Mn1 . N1 . 100.35(8) yes
O2 . Mn1 . N1 . 175.70(8) yes
O3 . Mn1 . N1 . 89.43(8) yes
O1 . Mn1 . N2 2_666 90.88(8) yes
O2 . Mn1 . N2 2_666 86.48(9) yes
O3 . Mn1 . N2 2_666 88.73(8) yes
N1 . Mn1 . N2 2_666 92.04(9) yes
O1 . Mn1 . N3 2_566 86.44(8) yes
O2 . Mn1 . N3 2_566 87.82(9) yes
O3 . Mn1 . N3 2_566 92.98(8) yes
N1 . Mn1 . N3 2_566 93.79(9) yes
N2 2_666 Mn1 . N3 2_566 173.93(9) yes
Mn1 . N1 . C1 . 157.8(2) yes
Mn1 2_666 N2 . C2 . 162.3(2) yes
Mn1 2_566 N3 . C3 . 161.4(2) yes
Fe1 . N11 . C11 . 128.17(18) yes
Fe1 . N11 . C15 . 113.22(16) yes
C11 . N11 . C15 . 118.5(2) yes
Fe1 . N12 . C16 . 118.05(17) yes
Fe1 . N12 . C17 . 118.15(16) yes
C16 . N12 . C17 . 123.8(2) yes
Fe1 . N13 . C18 . 113.63(17) yes
Fe1 . N13 . C22 . 127.83(18) yes
C18 . N13 . C22 . 118.4(2) yes
Fe2 . N14 . C23 . 129.3(2) yes
Fe2 . N14 . C27 . 113.12(18) yes
C23 . N14 . C27 . 117.6(3) yes
Fe2 . N15 . C28 . 117.53(18) yes
Fe2 . N15 . C29 . 117.86(19) yes
C28 . N15 . C29 . 124.6(2) yes
Fe2 . N16 . C30 . 112.80(19) yes
Fe2 . N16 . C34 . 127.9(2) yes
C30 . N16 . C34 . 119.3(3) yes
Fe1 . C1 . N1 . 176.4(2) yes
Fe1 . C2 . N2 . 176.3(2) yes
Fe1 . C3 . N3 . 176.2(2) yes
N4 . C4 . Fe2 . 177.8(2) yes
N5 . C5 . Fe2 . 176.4(3) yes
N6 . C6 . Fe2 . 176.8(3) yes
N11 . C11 . C12 . 121.5(3) yes
N11 . C11 . H111 . 119.230 no
C12 . C11 . H111 . 119.233 no
C11 . C12 . C13 . 120.0(3) yes
C11 . C12 . H121 . 120.023 no
C13 . C12 . H121 . 120.023 no
C12 . C13 . C14 . 118.9(3) yes
C12 . C13 . H131 . 120.551 no
C14 . C13 . H131 . 120.512 no
C13 . C14 . C15 . 118.7(3) yes
C13 . C14 . H141 . 120.639 no
C15 . C14 . H141 . 120.642 no
N11 . C15 . C14 . 122.3(3) yes
N11 . C15 . C16 . 115.8(2) yes
C14 . C15 . C16 . 121.8(2) yes
O11 . C16 . N12 . 128.1(2) yes
O11 . C16 . C15 . 121.8(2) yes
N12 . C16 . C15 . 110.1(2) yes
O12 . C17 . N12 . 127.5(2) yes
O12 . C17 . C18 . 122.3(2) yes
N12 . C17 . C18 . 110.2(2) yes
N13 . C18 . C17 . 115.2(2) yes
N13 . C18 . C19 . 122.7(2) yes
C17 . C18 . C19 . 122.0(2) yes
C18 . C19 . C20 . 118.7(3) yes
C18 . C19 . H191 . 120.675 no
C20 . C19 . H191 . 120.666 no
C19 . C20 . C21 . 119.0(3) yes
C19 . C20 . H201 . 120.505 no
C21 . C20 . H201 . 120.523 no
C20 . C21 . C22 . 119.5(3) yes
C20 . C21 . H211 . 120.224 no
C22 . C21 . H211 . 120.229 no
N13 . C22 . C21 . 121.7(3) yes
N13 . C22 . H221 . 119.177 no
C21 . C22 . H221 . 119.171 no
N14 . Fe2 . N15 . 83.1(1) yes
N14 . Fe2 . N16 . 165.86(9) yes
N15 . Fe2 . N16 . 82.9(1) yes
N14 . Fe2 . C4 . 91.8(1) yes
N15 . Fe2 . C4 . 95.5(1) yes
N16 . Fe2 . C4 . 87.4(1) yes
N14 . Fe2 . C5 . 91.56(11) yes
N15 . Fe2 . C5 . 94.49(12) yes
N16 . Fe2 . C5 . 91.74(11) yes
C4 . Fe2 . C5 . 169.76(12) yes
N14 . Fe2 . C6 . 95.42(11) yes
N15 . Fe2 . C6 . 177.46(12) yes
N16 . Fe2 . C6 . 98.61(11) yes
C4 . Fe2 . C6 . 86.57(12) yes
C5 . Fe2 . C6 . 83.47(13) yes
N14 . C23 . C24 . 122.4(3) yes
N14 . C23 . H231 . 118.805 no
C24 . C23 . H231 . 118.831 no
C23 . C24 . C25 . 118.6(3) yes
C23 . C24 . H241 . 120.697 no
C25 . C24 . H241 . 120.676 no
C24 . C25 . C26 . 119.8(3) yes
C24 . C25 . H251 . 120.072 no
C26 . C25 . H251 . 120.085 no
C25 . C26 . C27 . 118.4(3) yes
C25 . C26 . H261 . 120.773 no
C27 . C26 . H261 . 120.777 no
N14 . C27 . C26 . 123.1(3) yes
N14 . C27 . C28 . 115.6(2) yes
C26 . C27 . C28 . 121.3(3) yes
N15 . C28 . O13 . 126.7(3) yes
N15 . C28 . C27 . 110.3(2) yes
O13 . C28 . C27 . 122.9(3) yes
N15 . C29 . O14 . 126.7(3) yes
N15 . C29 . C30 . 110.9(2) yes
O14 . C29 . C30 . 122.4(3) yes
N16 . C30 . C29 . 115.3(2) yes
N16 . C30 . C31 . 122.1(3) yes
C29 . C30 . C31 . 122.7(3) yes
C30 . C31 . C32 . 118.4(3) yes
C30 . C31 . H311 . 120.798 no
C32 . C31 . H311 . 120.833 no
C31 . C32 . C33 . 119.6(3) yes
C31 . C32 . H321 . 120.215 no
C33 . C32 . H321 . 120.229 no
C32 . C33 . C34 . 119.4(3) yes
C32 . C33 . H331 . 120.316 no
C34 . C33 . H331 . 120.289 no
N16 . C34 . C33 . 121.4(3) yes
N16 . C34 . H341 . 119.300 no
C33 . C34 . H341 . 119.337 no

loop_
_geom_bond_atom_site_label_1
_geom_bond_site_symmetry_1
_geom_bond_atom_site_label_2
_geom_bond_site_symmetry_2
_geom_bond_distance
_geom_bond_publ_flag
Fe1 . N11 . 1.969(2) yes
Fe1 . N12 . 1.8961(19) yes
Fe1 . N13 . 1.970(2) yes
Fe1 . C1 . 1.951(2) yes
Fe1 . C2 . 1.952(2) yes
Fe1 . C3 . 1.947(2) yes
Mn1 . O1 . 2.1863(17) yes
Mn1 . O2 . 2.1870(19) yes
Mn1 . O3 . 2.2181(18) yes
Mn1 . N1 . 2.201(2) yes
Mn1 . N2 2_666 2.222(2) yes
Mn1 . N3 2_566 2.214(2) yes
O11 . C16 . 1.214(3) yes
O12 . C17 . 1.213(3) yes
N1 . C1 . 1.145(3) yes
N2 . C2 . 1.143(3) yes
N3 . C3 . 1.141(3) yes
N4 . C4 . 1.145(4) yes
N5 . C5 . 1.133(4) yes
N6 . C6 . 1.148(4) yes
N11 . C11 . 1.333(3) yes
N11 . C15 . 1.351(3) yes
N12 . C16 . 1.375(3) yes
N12 . C17 . 1.368(3) yes
N13 . C18 . 1.348(3) yes
N13 . C22 . 1.340(3) yes
N14 . Fe2 . 1.972(2) yes
N14 . C23 . 1.333(4) yes
N14 . C27 . 1.355(4) yes
N15 . Fe2 . 1.892(2) yes
N15 . C28 . 1.386(4) yes
N15 . C29 . 1.351(4) yes
N16 . Fe2 . 1.964(2) yes
N16 . C30 . 1.355(4) yes
N16 . C34 . 1.326(4) yes
C4 . Fe2 . 1.951(3) yes
C5 . Fe2 . 1.957(3) yes
C6 . Fe2 . 1.940(3) yes
C11 . C12 . 1.381(4) yes
C11 . H111 . 1.000 no
C12 . C13 . 1.374(5) yes
C12 . H121 . 1.000 no
C13 . C14 . 1.371(5) yes
C13 . H131 . 1.000 no
C14 . C15 . 1.384(4) yes
C14 . H141 . 1.000 no
C15 . C16 . 1.494(4) yes
C17 . C18 . 1.502(4) yes
C18 . C19 . 1.375(4) yes
C19 . C20 . 1.383(5) yes
C19 . H191 . 1.000 no
C20 . C21 . 1.374(5) yes
C20 . H201 . 1.000 no
C21 . C22 . 1.387(4) yes
C21 . H211 . 1.000 no
C22 . H221 . 1.000 no
O13 . C28 . 1.209(3) yes
O14 . C29 . 1.217(3) yes
C23 . C24 . 1.397(5) yes
C23 . H231 . 1.001 no
C24 . C25 . 1.369(5) yes
C24 . H241 . 1.001 no
C25 . C26 . 1.373(5) yes
C25 . H251 . 1.000 no
C26 . C27 . 1.373(4) yes
C26 . H261 . 1.000 no
C27 . C28 . 1.495(4) yes
C29 . C30 . 1.492(4) yes
C30 . C31 . 1.377(4) yes
C31 . C32 . 1.378(6) yes
C31 . H311 . 1.001 no
C32 . C33 . 1.374(6) yes
C32 . H321 . 1.000 no
C33 . C34 . 1.387(5) yes
C33 . H331 . 1.001 no
C34 . H341 . 1.001 no
O102 . O103 . 1.106(12) yes
